data_7044184
loop_
_publ_author_name
'Halder, Partha'
'Ghorai, Santanu'
'Banerjee, Sridhar'
'Mondal, Biswajit'
'Rana, Atanu'

_publ_section_title
;
 Iron(II) Complexes of 2-Mercaptopyridine as Rubredoxin Site Analogues
;
_journal_name_full 'Dalton Trans.'
_journal_paper_doi 10.1039/C7DT02645E
_journal_year 2017
_chemical_formula_sum 'C23 H22 Cl2 F6 Fe N4 O6 S6'
_chemical_formula_weight 883.55
_space_group_crystal_system monoclinic
_space_group_IT_number 14
_space_group_name_Hall '-P 2ybc'
_space_group_name_H-M_alt 'P 1 21/c 1'
_symmetry_space_group_name_Hall '-P 2ybc'
_symmetry_space_group_name_H-M 'P 1 21/c 1'
_atom_sites_solution_hydrogens mixed
_audit_creation_method SHELXL-2014/6
_audit_update_record
;
2017-05-25 deposited with the CCDC.
2017-09-11 downloaded from the CCDC.
;
_cell_angle_alpha 90
_cell_angle_beta 112.958(4)
_cell_angle_gamma 90
_cell_formula_units_Z 4
_cell_length_a 10.5957(18)
_cell_length_b 27.983(4)
_cell_length_c 12.851(2)
_cell_measurement_reflns_used 9961
_cell_measurement_temperature 120(2)
_cell_measurement_theta_max 24.08
_cell_measurement_theta_min 2.21
_cell_volume 3508.5(10)
_computing_cell_refinement 'Bruker SAINT'
_computing_data_collection 'Bruker APEX2'
_computing_data_reduction 'Bruker SAINT'
_computing_molecular_graphics 'Bruker SHELXTL'
_computing_publication_material 'Bruker SHELXTL'
_computing_structure_refinement 'SHELXS-97 (Sheldrick, 2008)'
_computing_structure_solution 'SHELXS-97 (Sheldrick, 2008)'
_diffrn_ambient_temperature 120(2)
_diffrn_measured_fraction_theta_full 0.876
_diffrn_measured_fraction_theta_max 0.981
_diffrn_measurement_device_type 'Bruker APEX-II CCD'
_diffrn_measurement_method '\f and \w scans'
_diffrn_radiation_type MoK\a
_diffrn_radiation_wavelength 0.71073
_diffrn_reflns_av_R_equivalents 0.0901
_diffrn_reflns_av_unetI/netI 0.0483
_diffrn_reflns_Laue_measured_fraction_full 0.876
_diffrn_reflns_Laue_measured_fraction_max 0.981
_diffrn_reflns_limit_h_max 12
_diffrn_reflns_limit_h_min -11
_diffrn_reflns_limit_k_max 32
_diffrn_reflns_limit_k_min -32
_diffrn_reflns_limit_l_max 14
_diffrn_reflns_limit_l_min -14
_diffrn_reflns_number 37048
_diffrn_reflns_point_group_measured_fraction_full 0.876
_diffrn_reflns_point_group_measured_fraction_max 0.981
_diffrn_reflns_theta_full 25.242
_diffrn_reflns_theta_max 24.244
_diffrn_reflns_theta_min 1.455
_exptl_absorpt_coefficient_mu 1.015
_exptl_absorpt_correction_type multi-scan
_exptl_absorpt_process_details sadabs
_exptl_crystal_colour orange
_exptl_crystal_density_diffrn 1.673
_exptl_crystal_description block
_exptl_crystal_F_000 1784
_exptl_crystal_size_max 0.100
_exptl_crystal_size_mid 0.060
_exptl_crystal_size_min 0.030
_exptl_transmission_factor_max .970
_exptl_transmission_factor_min .930
_refine_diff_density_max 0.408
_refine_diff_density_min -0.424
_refine_diff_density_rms 0.073
_refine_ls_extinction_method none
_refine_ls_goodness_of_fit_ref 1.078
_refine_ls_hydrogen_treatment mixed
_refine_ls_matrix_type full
_refine_ls_number_parameters 449
_refine_ls_number_reflns 5565
_refine_ls_number_restraints 0
_refine_ls_restrained_S_all 1.078
_refine_ls_R_factor_all 0.0523
_refine_ls_R_factor_gt 0.0351
_refine_ls_shift/su_max 0.001
_refine_ls_shift/su_mean 0.000
_refine_ls_structure_factor_coef Fsqd
_refine_ls_weighting_details 'w=1/[\s^2^(Fo^2^)+(0.0179P)^2^+5.3281P] where P=(Fo^2^+2Fc^2^)/3'
_refine_ls_weighting_scheme calc
_refine_ls_wR_factor_gt 0.0678
_refine_ls_wR_factor_ref 0.0791
_reflns_Friedel_coverage 0.000
_reflns_number_gt 4499
_reflns_number_total 5565
_reflns_threshold_expression 'I > 2\s(I)'
_cod_data_source_file c7dt02645e2.cif
_cod_data_source_block PH27913
_cod_database_code 7044184
_shelx_space_group_comment
;
The symmetry employed for this shelxl refinement is uniquely defined
by the following loop, which should always be used as a source of
symmetry information in preference to the above space-group names.
They are only intended as comments.
;
_shelx_estimated_absorpt_t_min 0.905
_shelx_estimated_absorpt_t_max 0.970
_shelxl_version_number 2014/6

loop_
_space_group_symop_operation_xyz
'x, y, z'
'-x, y+1/2, -z+1/2'
'-x, -y, -z'
'x, -y-1/2, z-1/2'

loop_
_atom_site_label
_atom_site_type_symbol
_atom_site_fract_x
_atom_site_fract_y
_atom_site_fract_z
_atom_site_U_iso_or_equiv
_atom_site_adp_type
_atom_site_occupancy
_atom_site_site_symmetry_order
_atom_site_calc_flag
_atom_site_refinement_flags_posn
_atom_site_refinement_flags_adp
Fe1 Fe 0.23323(5) 0.24032(2) 0.34041(4) 0.01528(13) Uani 1 1 d . .
S1 S 0.23019(9) 0.20129(3) 0.17858(7) 0.0184(2) Uani 1 1 d . .
S2 S 0.15729(9) 0.31939(3) 0.32144(7) 0.0184(2) Uani 1 1 d . .
S3 S 0.46827(9) 0.22794(3) 0.44083(7) 0.0223(2) Uani 1 1 d . .
S4 S 0.08691(9) 0.20489(3) 0.41373(7) 0.0200(2) Uani 1 1 d . .
N1 N 0.0427(3) 0.14813(10) 0.0262(2) 0.0176(7) Uani 1 1 d . .
N2 N 0.3264(3) 0.39200(9) 0.3407(2) 0.0186(7) Uani 1 1 d . .
N3 N 0.6513(3) 0.23870(10) 0.6496(2) 0.0193(6) Uani 1 1 d . .
N4 N 0.0623(3) 0.11920(10) 0.4893(2) 0.0203(7) Uani 1 1 d . .
C1 C 0.0630(3) 0.18765(11) 0.0919(3) 0.0152(7) Uani 1 1 d . .
C2 C -0.0544(3) 0.21452(12) 0.0783(3) 0.0196(8) Uani 1 1 d . .
H2 H -0.0467 0.2420 0.1211 0.024 Uiso 1 1 calc R U
C3 C -0.1811(4) 0.20016(13) 0.0016(3) 0.0271(9) Uani 1 1 d . .
H3 H -0.2583 0.2181 -0.0068 0.032 Uiso 1 1 calc R U
C4 C -0.1950(4) 0.15924(13) -0.0634(3) 0.0262(9) Uani 1 1 d . .
H4 H -0.2807 0.1495 -0.1145 0.031 Uiso 1 1 calc R U
C5 C -0.0803(4) 0.13370(12) -0.0504(3) 0.0228(8) Uani 1 1 d . .
H5 H -0.0865 0.1066 -0.0939 0.027 Uiso 1 1 calc R U
C6 C 0.2785(3) 0.34983(11) 0.2871(3) 0.0154(7) Uani 1 1 d . .
C7 C 0.3312(3) 0.33539(11) 0.2077(3) 0.0187(8) Uani 1 1 d . .
H7 H 0.3023 0.3067 0.1692 0.022 Uiso 1 1 calc R U
C8 C 0.4246(3) 0.36310(12) 0.1864(3) 0.0212(8) Uani 1 1 d . .
H8 H 0.4580 0.3531 0.1330 0.025 Uiso 1 1 calc R U
C9 C 0.4708(4) 0.40618(12) 0.2438(3) 0.0247(8) Uani 1 1 d . .
H9 H 0.5346 0.4249 0.2294 0.030 Uiso 1 1 calc R U
C10 C 0.4197(4) 0.41993(11) 0.3212(3) 0.0232(8) Uani 1 1 d . .
H10 H 0.4486 0.4484 0.3607 0.028 Uiso 1 1 calc R U
C11 C 0.5376(3) 0.25836(11) 0.5685(3) 0.0151(7) Uani 1 1 d . .
C12 C 0.4934(3) 0.30208(11) 0.5950(3) 0.0180(8) Uani 1 1 d . .
H12 H 0.4160 0.3168 0.5427 0.022 Uiso 1 1 calc R U
C13 C 0.5640(4) 0.32349(12) 0.6981(3) 0.0229(8) Uani 1 1 d . .
H13 H 0.5323 0.3521 0.7158 0.028 Uiso 1 1 calc R U
C14 C 0.6831(4) 0.30247(12) 0.7765(3) 0.0228(8) Uani 1 1 d . .
H14 H 0.7326 0.3174 0.8451 0.027 Uiso 1 1 calc R U
C15 C 0.7248(4) 0.25981(12) 0.7502(3) 0.0230(8) Uani 1 1 d . .
H15 H 0.8034 0.2451 0.8011 0.028 Uiso 1 1 calc R U
C16 C 0.1248(3) 0.14430(11) 0.4330(3) 0.0165(7) Uani 1 1 d . .
C17 C 0.2155(4) 0.11855(11) 0.3979(3) 0.0201(8) Uani 1 1 d . .
H17 H 0.2606 0.1341 0.3584 0.024 Uiso 1 1 calc R U
C18 C 0.2382(4) 0.07060(11) 0.4215(3) 0.0251(8) Uani 1 1 d . .
H18 H 0.2982 0.0539 0.3979 0.030 Uiso 1 1 calc R U
C19 C 0.1711(4) 0.04688(12) 0.4810(3) 0.0285(9) Uani 1 1 d . .
H19 H 0.1864 0.0145 0.4976 0.034 Uiso 1 1 calc R U
C20 C 0.0833(4) 0.07188(12) 0.5139(3) 0.0254(8) Uani 1 1 d . .
H20 H 0.0376 0.0566 0.5533 0.031 Uiso 1 1 calc R U
S9 S 0.33881(9) 0.05075(3) 0.11000(7) 0.0183(2) Uani 1 1 d . .
F1 F 0.1168(2) 0.03989(8) 0.14989(18) 0.0379(6) Uani 1 1 d . .
F2 F 0.2659(2) -0.01637(8) 0.2167(2) 0.0483(6) Uani 1 1 d . .
F3 F 0.1425(2) -0.01308(8) 0.0381(2) 0.0447(6) Uani 1 1 d . .
O1 O 0.2557(3) 0.08556(8) 0.02585(19) 0.0258(6) Uani 1 1 d . .
O2 O 0.4134(3) 0.07025(9) 0.2201(2) 0.0371(7) Uani 1 1 d . .
O3 O 0.4133(2) 0.01878(8) 0.0670(2) 0.0282(6) Uani 1 1 d . .
C21 C 0.2090(4) 0.01337(12) 0.1294(3) 0.0260(9) Uani 1 1 d . .
S10 S 0.80149(9) 0.12007(3) 0.60880(7) 0.0184(2) Uani 1 1 d . .
F4 F 0.5623(2) 0.11563(7) 0.43781(16) 0.0331(5) Uani 1 1 d . .
F5 F 0.6178(2) 0.05126(7) 0.53808(18) 0.0386(6) Uani 1 1 d . .
F6 F 0.7162(2) 0.06854(7) 0.42406(16) 0.0346(5) Uani 1 1 d . .
O4 O 0.7299(2) 0.14131(8) 0.67274(18) 0.0233(6) Uani 1 1 d . .
O5 O 0.8458(2) 0.15503(8) 0.54607(18) 0.0245(6) Uani 1 1 d . .
O6 O 0.9006(2) 0.08373(8) 0.66609(19) 0.0269(6) Uani 1 1 d . .
C22 C 0.6669(4) 0.08740(12) 0.4964(3) 0.0233(8) Uani 1 1 d . .
Cl1 Cl 0.86770(10) -0.00344(3) 0.23584(8) 0.0365(2) Uani 1 1 d . .
Cl2 Cl 0.84079(12) 0.09964(3) 0.19865(9) 0.0408(3) Uani 1 1 d . .
C23 C 0.7523(4) 0.04423(13) 0.1769(3) 0.0337(9) Uani 1 1 d . .
H23A H 0.6857 0.0453 0.2114 0.040 Uiso 1 1 calc R U
H23B H 0.7033 0.0389 0.0965 0.040 Uiso 1 1 calc R U
H1A H 0.109(4) 0.1319(12) 0.032(3) 0.020(11) Uiso 1 1 d . .
H2A H 0.298(4) 0.4020(12) 0.385(3) 0.018(10) Uiso 1 1 d . .
H3A H 0.670(4) 0.2087(13) 0.635(3) 0.031(11) Uiso 1 1 d . .
H4A H 0.016(4) 0.1327(11) 0.515(3) 0.012(10) Uiso 1 1 d . .

loop_
_atom_site_aniso_label
_atom_site_aniso_U_11
_atom_site_aniso_U_22
_atom_site_aniso_U_33
_atom_site_aniso_U_23
_atom_site_aniso_U_13
_atom_site_aniso_U_12
Fe1 0.0148(3) 0.0157(2) 0.0161(2) -0.0012(2) 0.0069(2) -0.0017(2)
S1 0.0154(5) 0.0232(4) 0.0191(4) -0.0041(4) 0.0094(4) -0.0010(4)
S2 0.0183(5) 0.0169(4) 0.0233(5) -0.0013(4) 0.0116(4) 0.0001(4)
S3 0.0161(5) 0.0278(5) 0.0219(5) -0.0081(4) 0.0061(4) 0.0018(4)
S4 0.0217(5) 0.0174(4) 0.0266(5) 0.0014(4) 0.0157(4) 0.0019(4)
N1 0.0189(18) 0.0173(15) 0.0182(16) -0.0006(13) 0.0089(14) 0.0023(14)
N2 0.0212(17) 0.0171(15) 0.0217(16) -0.0035(13) 0.0129(14) 0.0000(13)
N3 0.0176(17) 0.0189(15) 0.0206(16) 0.0004(13) 0.0067(14) 0.0001(14)
N4 0.0181(17) 0.0237(16) 0.0228(16) 0.0003(14) 0.0119(14) 0.0026(14)
C1 0.0197(19) 0.0171(16) 0.0125(16) 0.0023(14) 0.0104(15) -0.0009(15)
C2 0.019(2) 0.0262(18) 0.0172(17) -0.0031(15) 0.0105(16) 0.0029(16)
C3 0.020(2) 0.045(2) 0.0193(19) 0.0030(17) 0.0116(17) 0.0092(18)
C4 0.017(2) 0.046(2) 0.0156(18) -0.0035(17) 0.0058(16) -0.0075(19)
C5 0.025(2) 0.0261(19) 0.0171(18) -0.0051(15) 0.0078(17) -0.0089(17)
C6 0.0134(18) 0.0156(16) 0.0141(16) 0.0035(14) 0.0020(14) 0.0025(15)
C7 0.0197(19) 0.0177(16) 0.0179(18) 0.0002(15) 0.0064(16) 0.0017(16)
C8 0.020(2) 0.0275(19) 0.0184(18) 0.0038(15) 0.0097(16) 0.0041(17)
C9 0.021(2) 0.0235(18) 0.031(2) 0.0059(16) 0.0121(18) -0.0017(17)
C10 0.024(2) 0.0143(16) 0.030(2) -0.0004(15) 0.0089(17) -0.0024(16)
C11 0.0078(17) 0.0209(17) 0.0179(17) 0.0016(15) 0.0064(15) -0.0042(15)
C12 0.0155(19) 0.0231(18) 0.0187(18) 0.0002(15) 0.0101(15) -0.0007(16)
C13 0.026(2) 0.0246(18) 0.025(2) -0.0025(16) 0.0169(18) 0.0009(17)
C14 0.020(2) 0.0299(19) 0.0175(18) -0.0041(16) 0.0069(16) -0.0076(17)
C15 0.021(2) 0.0294(19) 0.0171(18) 0.0051(16) 0.0052(16) -0.0039(17)
C16 0.0153(18) 0.0207(17) 0.0137(17) -0.0027(14) 0.0059(15) -0.0049(16)
C17 0.022(2) 0.0226(18) 0.0191(18) -0.0016(15) 0.0122(16) -0.0025(16)
C18 0.025(2) 0.0205(18) 0.030(2) -0.0030(16) 0.0114(18) 0.0042(17)
C19 0.030(2) 0.0190(18) 0.039(2) 0.0048(17) 0.0161(19) 0.0036(17)
C20 0.027(2) 0.0201(18) 0.031(2) 0.0054(16) 0.0137(18) -0.0031(17)
S9 0.0201(5) 0.0166(4) 0.0195(4) 0.0006(4) 0.0093(4) -0.0003(4)
F1 0.0320(13) 0.0476(13) 0.0461(13) 0.0034(11) 0.0283(11) 0.0069(11)
F2 0.0518(16) 0.0429(13) 0.0614(16) 0.0324(12) 0.0341(13) 0.0106(12)
F3 0.0357(14) 0.0424(13) 0.0585(15) -0.0207(12) 0.0210(12) -0.0181(11)
O1 0.0348(15) 0.0218(12) 0.0271(13) 0.0090(10) 0.0188(12) 0.0130(12)
O2 0.0416(17) 0.0380(15) 0.0230(14) -0.0057(12) 0.0033(13) -0.0125(13)
O3 0.0267(15) 0.0286(13) 0.0368(15) 0.0053(12) 0.0207(12) 0.0109(12)
C21 0.026(2) 0.0234(18) 0.031(2) 0.0018(17) 0.0149(18) 0.0014(18)
S10 0.0194(5) 0.0209(4) 0.0169(4) 0.0019(4) 0.0093(4) 0.0038(4)
F4 0.0277(12) 0.0320(11) 0.0301(12) -0.0063(9) 0.0009(10) 0.0079(10)
F5 0.0429(14) 0.0329(12) 0.0422(13) -0.0001(10) 0.0190(11) -0.0115(11)
F6 0.0439(14) 0.0359(12) 0.0278(11) -0.0099(10) 0.0180(11) 0.0066(11)
O4 0.0262(14) 0.0306(13) 0.0170(12) 0.0000(10) 0.0128(11) 0.0037(12)
O5 0.0271(14) 0.0253(12) 0.0249(13) 0.0064(11) 0.0143(12) 0.0022(11)
O6 0.0276(15) 0.0260(13) 0.0281(13) 0.0089(11) 0.0119(12) 0.0112(12)
C22 0.028(2) 0.0207(18) 0.027(2) 0.0024(16) 0.0161(18) 0.0035(17)
Cl1 0.0382(6) 0.0316(5) 0.0345(5) 0.0071(4) 0.0085(5) -0.0028(5)
Cl2 0.0521(7) 0.0304(5) 0.0438(6) 0.0031(5) 0.0230(5) 0.0049(5)
C23 0.025(2) 0.042(2) 0.030(2) -0.0076(18) 0.0072(18) 0.0006(19)

loop_
_atom_type_symbol
_atom_type_description
_atom_type_scat_dispersion_real
_atom_type_scat_dispersion_imag
_atom_type_scat_source
C C 0.0033 0.0016 'International Tables Vol C Tables 4.2.6.8 and 6.1.1.4'
H H 0.0000 0.0000 'International Tables Vol C Tables 4.2.6.8 and 6.1.1.4'
Cl Cl 0.1484 0.1585 'International Tables Vol C Tables 4.2.6.8 and 6.1.1.4'
F F 0.0171 0.0103 'International Tables Vol C Tables 4.2.6.8 and 6.1.1.4'
Fe Fe 0.3463 0.8444 'International Tables Vol C Tables 4.2.6.8 and 6.1.1.4'
N N 0.0061 0.0033 'International Tables Vol C Tables 4.2.6.8 and 6.1.1.4'
O O 0.0106 0.0060 'International Tables Vol C Tables 4.2.6.8 and 6.1.1.4'
S S 0.1246 0.1234 'International Tables Vol C Tables 4.2.6.8 and 6.1.1.4'

loop_
_geom_angle_atom_site_label_1
_geom_angle_atom_site_label_2
_geom_angle_atom_site_label_3
_geom_angle
S4 Fe1 S2 100.90(3)
S4 Fe1 S1 112.40(3)
S2 Fe1 S1 117.73(3)
S4 Fe1 S3 116.57(4)
S2 Fe1 S3 116.56(3)
S1 Fe1 S3 93.66(3)
C1 S1 Fe1 109.37(11)
C6 S2 Fe1 103.45(11)
C11 S3 Fe1 114.53(11)
C16 S4 Fe1 108.65(11)
C5 N1 C1 124.8(3)
C5 N1 H1A 117(2)
C1 N1 H1A 119(2)
C10 N2 C6 124.1(3)
C10 N2 H2A 116(2)
C6 N2 H2A 120(2)
C15 N3 C11 124.0(3)
C15 N3 H3A 121(2)
C11 N3 H3A 115(2)
C16 N4 C20 124.0(3)
C16 N4 H4A 119(2)
C20 N4 H4A 117(2)
N1 C1 C2 116.2(3)
N1 C1 S1 117.1(2)
C2 C1 S1 126.7(2)
C3 C2 C1 120.0(3)
C3 C2 H2 120.0
C1 C2 H2 120.0
C2 C3 C4 121.0(3)
C2 C3 H3 119.5
C4 C3 H3 119.5
C5 C4 C3 118.5(3)
C5 C4 H4 120.7
C3 C4 H4 120.7
N1 C5 C4 119.5(3)
N1 C5 H5 120.3
C4 C5 H5 120.3
N2 C6 C7 116.3(3)
N2 C6 S2 117.7(2)
C7 C6 S2 126.0(2)
C8 C7 C6 120.5(3)
C8 C7 H7 119.7
C6 C7 H7 119.7
C7 C8 C9 121.0(3)
C7 C8 H8 119.5
C9 C8 H8 119.5
C10 C9 C8 118.2(3)
C10 C9 H9 120.9
C8 C9 H9 120.9
N2 C10 C9 119.8(3)
N2 C10 H10 120.1
C9 C10 H10 120.1
N3 C11 C12 116.6(3)
N3 C11 S3 116.5(2)
C12 C11 S3 126.9(3)
C13 C12 C11 120.4(3)
C13 C12 H12 119.8
C11 C12 H12 119.8
C12 C13 C14 120.5(3)
C12 C13 H13 119.7
C14 C13 H13 119.7
C15 C14 C13 118.6(3)
C15 C14 H14 120.7
C13 C14 H14 120.7
N3 C15 C14 119.8(3)
N3 C15 H15 120.1
C14 C15 H15 120.1
N4 C16 C17 116.3(3)
N4 C16 S4 116.6(2)
C17 C16 S4 127.1(2)
C18 C17 C16 120.7(3)
C18 C17 H17 119.7
C16 C17 H17 119.7
C17 C18 C19 120.1(3)
C17 C18 H18 119.9
C19 C18 H18 119.9
C20 C19 C18 118.8(3)
C20 C19 H19 120.6
C18 C19 H19 120.6
C19 C20 N4 120.0(3)
C19 C20 H20 120.0
N4 C20 H20 120.0
O2 S9 O3 116.25(16)
O2 S9 O1 114.62(15)
O3 S9 O1 113.07(14)
O2 S9 C21 103.79(16)
O3 S9 C21 104.62(15)
O1 S9 C21 102.37(16)
F1 C21 F3 107.9(3)
F1 C21 F2 107.9(3)
F3 C21 F2 107.7(3)
F1 C21 S9 111.0(2)
F3 C21 S9 111.5(2)
F2 C21 S9 110.8(3)
O6 S10 O4 116.05(14)
O6 S10 O5 115.40(14)
O4 S10 O5 113.10(13)
O6 S10 C22 103.82(15)
O4 S10 C22 103.51(15)
O5 S10 C22 102.65(15)
F4 C22 F5 107.9(3)
F4 C22 F6 107.8(3)
F5 C22 F6 107.3(3)
F4 C22 S10 111.8(2)
F5 C22 S10 111.5(2)
F6 C22 S10 110.4(2)
Cl1 C23 Cl2 110.9(2)
Cl1 C23 H23A 109.5
Cl2 C23 H23A 109.5
Cl1 C23 H23B 109.5
Cl2 C23 H23B 109.5
H23A C23 H23B 108.1

loop_
_geom_bond_atom_site_label_1
_geom_bond_atom_site_label_2
_geom_bond_distance
Fe1 S4 2.3268(10)
Fe1 S2 2.3345(9)
Fe1 S1 2.3380(9)
Fe1 S3 2.3410(10)
S1 C1 1.728(3)
S2 C6 1.736(3)
S3 C11 1.737(3)
S4 C16 1.738(3)
N1 C5 1.353(4)
N1 C1 1.356(4)
N1 H1A 0.81(4)
N2 C10 1.358(4)
N2 C6 1.360(4)
N2 H2A 0.80(3)
N3 C15 1.357(4)
N3 C11 1.364(4)
N3 H3A 0.90(4)
N4 C16 1.353(4)
N4 C20 1.359(4)
N4 H4A 0.78(3)
C1 C2 1.405(5)
C2 C3 1.379(5)
C2 H2 0.9300
C3 C4 1.391(5)
C3 H3 0.9300
C4 C5 1.363(5)
C4 H4 0.9300
C5 H5 0.9300
C6 C7 1.400(4)
C7 C8 1.367(5)
C7 H7 0.9300
C8 C9 1.398(5)
C8 H8 0.9300
C9 C10 1.360(5)
C9 H9 0.9300
C10 H10 0.9300
C11 C12 1.398(4)
C12 C13 1.379(5)
C12 H12 0.9300
C13 C14 1.400(5)
C13 H13 0.9300
C14 C15 1.360(5)
C14 H14 0.9300
C15 H15 0.9300
C16 C17 1.408(5)
C17 C18 1.376(4)
C17 H17 0.9300
C18 C19 1.397(5)
C18 H18 0.9300
C19 C20 1.357(5)
C19 H19 0.9300
C20 H20 0.9300
S9 O2 1.432(2)
S9 O3 1.438(2)
S9 O1 1.467(2)
S9 C21 1.821(4)
F1 C21 1.332(4)
F2 C21 1.337(4)
F3 C21 1.333(4)
S10 O6 1.441(2)
S10 O4 1.446(2)
S10 O5 1.457(2)
S10 C22 1.830(4)
F4 C22 1.330(4)
F5 C22 1.340(4)
F6 C22 1.340(4)
Cl1 C23 1.768(4)
Cl2 C23 1.777(4)
C23 H23A 0.9700
C23 H23B 0.9700

loop_
_geom_torsion_atom_site_label_1
_geom_torsion_atom_site_label_2
_geom_torsion_atom_site_label_3
_geom_torsion_atom_site_label_4
_geom_torsion
C5 N1 C1 C2 0.8(4)
C5 N1 C1 S1 -176.4(2)
Fe1 S1 C1 N1 -149.9(2)
Fe1 S1 C1 C2 33.2(3)
N1 C1 C2 C3 0.0(4)
S1 C1 C2 C3 176.9(3)
C1 C2 C3 C4 -0.1(5)
C2 C3 C4 C5 -0.6(5)
C1 N1 C5 C4 -1.5(5)
C3 C4 C5 N1 1.3(5)
C10 N2 C6 C7 0.1(5)
C10 N2 C6 S2 -179.0(3)
Fe1 S2 C6 N2 -135.7(2)
Fe1 S2 C6 C7 45.3(3)
N2 C6 C7 C8 -0.5(4)
S2 C6 C7 C8 178.6(2)
C6 C7 C8 C9 0.6(5)
C7 C8 C9 C10 -0.3(5)
C6 N2 C10 C9 0.2(5)
C8 C9 C10 N2 -0.1(5)
C15 N3 C11 C12 -2.6(5)
C15 N3 C11 S3 174.2(3)
Fe1 S3 C11 N3 153.5(2)
Fe1 S3 C11 C12 -30.1(3)
N3 C11 C12 C13 0.4(4)
S3 C11 C12 C13 -176.0(3)
C11 C12 C13 C14 1.9(5)
C12 C13 C14 C15 -2.2(5)
C11 N3 C15 C14 2.3(5)
C13 C14 C15 N3 0.2(5)
C20 N4 C16 C17 0.7(5)
C20 N4 C16 S4 -178.3(3)
Fe1 S4 C16 N4 171.3(2)
Fe1 S4 C16 C17 -7.5(3)
N4 C16 C17 C18 -0.4(5)
S4 C16 C17 C18 178.4(3)
C16 C17 C18 C19 -0.1(5)
C17 C18 C19 C20 0.4(5)
C18 C19 C20 N4 -0.2(5)
C16 N4 C20 C19 -0.3(5)
O2 S9 C21 F1 68.8(3)
O3 S9 C21 F1 -168.9(2)
O1 S9 C21 F1 -50.8(3)
O2 S9 C21 F3 -170.9(2)
O3 S9 C21 F3 -48.6(3)
O1 S9 C21 F3 69.5(3)
O2 S9 C21 F2 -51.0(3)
O3 S9 C21 F2 71.3(3)
O1 S9 C21 F2 -170.6(2)
O6 S10 C22 F4 176.8(2)
O4 S10 C22 F4 55.2(3)
O5 S10 C22 F4 -62.6(3)
O6 S10 C22 F5 56.0(3)
O4 S10 C22 F5 -65.6(3)
O5 S10 C22 F5 176.5(2)
O6 S10 C22 F6 -63.2(2)
O4 S10 C22 F6 175.2(2)
O5 S10 C22 F6 57.3(2)
